data_7708276
loop_
_publ_author_name
'Steinke, Felix'
'Javed, Ali'
'W\"ohlbrandt, Stephan'
'Tiemann, Michael'
'Stock, Norbert'

_publ_section_title
;
 New isoreticular phosphonate MOFs based on a tetratopic linker
;
_journal_name_full 'Dalton Transactions'
_journal_paper_doi 10.1039/D1DT02610K
_journal_year 2021
_chemical_formula_moiety 'C52 Ga4 O28 P8, 12(O)'
_chemical_formula_sum 'C52 Ga4 O40 P8'
_chemical_formula_weight 1791.16
_chemical_name_mineral ??
_space_group_IT_number 15
_space_group_name_Hall '-C 2yc'
_space_group_name_H-M_alt 'C 1 2/c 1'
_symmetry_cell_setting monoclinic
_symmetry_space_group_name_Hall '-C 2yc'
_symmetry_space_group_name_H-M 'C 1 2/c 1'
_audit_update_record
;
2021-08-05 deposited with the CCDC.	2021-09-07 downloaded from the CCDC.
;
_cell_angle_alpha 90
_cell_angle_beta 77.264(6)
_cell_angle_gamma 90
_cell_formula_units_Z 2
_cell_length_a 23.8290(18)
_cell_length_b 5.1010(3)
_cell_length_c 27.997(2)
_cell_measurement_temperature 293.15
_cell_volume 3319.4(4)
_diffrn_ambient_temperature 293.15
_diffrn_measurement_device_type 'STOE Stadi P Cu Ka1'
_diffrn_radiation_probe x-ray
_diffrn_radiation_type CuKa
_diffrn_radiation_wavelength 1.540598
_exptl_crystal_density_diffrn 1.792
_exptl_crystal_recrystallization_method 'hydrothermal synthesis'
_pd_char_colour white
_pd_proc_ls_prof_R_factor 0.0534
_pd_proc_ls_prof_wR_expected 0.0565
_pd_proc_ls_prof_wR_factor 0.0699
_refine_ls_goodness_of_fit_all 1.23709
_refine_ls_R_I_factor 0.0274
_refine_ls_shift/su_max 0
_cod_data_source_file d1dt02610k3.cif
_cod_data_source_block Ga-CAU-53
_cod_original_cell_volume 3319.4(5)
_cod_original_sg_symbol_H-M 'C 2/c'
_cod_database_code 7708276

loop_
_symmetry_equiv_pos_as_xyz
'x, y, z '
'-x, y, -z+1/2 '
'x, -y, z+1/2 '
'-x, -y, -z '
'x+1/2, y+1/2, z '
'-x+1/2, y+1/2, -z+1/2 '
'x+1/2, -y+1/2, z+1/2 '
'-x+1/2, -y+1/2, -z '

loop_
_atom_site_label
_atom_site_type_symbol
_atom_site_symmetry_multiplicity
_atom_site_fract_x
_atom_site_fract_y
_atom_site_fract_z
_atom_site_occupancy
_atom_site_B_iso_or_equiv
Ga1 Ga 8 0.3293(4) -0.028(2) 0.0189(3) 1 0.2(2)
O01 O 8 0.4182(11) -0.031(9) -0.0097(11) 1 0.2(2)
O02 O 8 0.5 0.201(5) 0 1 8.0(8)
O03 O 8 0.2443(16) -0.083(9) 0.3737(12) 1 8.0(8)
O04 O 8 0.2335(14) 0.734(7) 0.2770(13) 1 8.0(8)
P11 P 8 0.3742(8) 0.467(6) 0.0765(7) 1 6.5(5)
O11 O 8 0.3299(18) 0.256(8) 0.0690(16) 1 6.5(5)
O12 O 8 0.354(2) 0.760(9) 0.0725(16) 1 6.5(5)
O13 O 8 0.4321(12) 0.451(10) 0.0373(12) 1 6.5(5)
O21 O 8 0.3016(17) 0.824(9) 0.4702(18) 1 6.5(5)
O22 O 8 0.2482(17) 0.463(12) 0.4431(13) 1 6.5(5)
O23 O 8 0.3377(16) 0.347(10) 0.4728(15) 1 6.5(5)
P21 P 8 0.3069(10) 0.551(7) 0.4476(7) 1 6.5(5)
C01 C 8 0.47033(14) 0.421(6) 0.25486(10) 1 6.5(5)
C14 C 8 0.3978(8) 0.416(10) 0.1307(7) 1 6.5(5)
C15 C 8 0.3728(9) 0.564(11) 0.1712(6) 1 6.5(5)
C16 C 8 0.3966(7) 0.566(10) 0.2121(5) 1 6.5(5)
C11 C 8 0.4455(3) 0.419(7) 0.2124(4) 1 6.5(5)
C12 C 8 0.4705(6) 0.271(7) 0.1718(4) 1 6.5(5)
C13 C 8 0.4466(8) 0.270(8) 0.1309(6) 1 6.5(5)
C21 C 8 0.4331(4) 0.446(8) 0.3027(4) 1 6.5(5)
C22 C 8 0.4502(8) 0.596(7) 0.3383(5) 1 6.5(5)
C23 C 8 0.4145(10) 0.620(9) 0.3844(6) 1 6.5(5)
C24 C 8 0.3616(8) 0.495(12) 0.3948(7) 1 6.5(5)
C25 C 8 0.3444(8) 0.346(13) 0.3592(6) 1 6.5(5)
C26 C 8 0.3802(6) 0.322(11) 0.3132(5) 1 6.5(5)

loop_
_geom_angle_atom_site_label_1
_geom_angle_atom_site_label_2
_geom_angle_atom_site_label_3
_geom_angle
_geom_angle_site_symmetry_1
_geom_angle_site_symmetry_2
_geom_angle_site_symmetry_3
O21 Ga1 O22 88.1(18) 3_564 1_555 6_545
O11 Ga1 O21 99.1(19) 1_555 1_555 3_564
O11 Ga1 O22 77.6(19) 1_555 1_555 6_545
O12 Ga1 O11 79.8(17) 1_545 1_555 1_555
O12 Ga1 O21 176.7(16) 1_545 1_555 3_564
O12 Ga1 O22 88.6(18) 1_545 1_555 6_545
O23 Ga1 O12 92.2(18) 3_554 1_555 1_545
O23 Ga1 O11 171.2(19) 3_554 1_555 1_555
O23 Ga1 O21 89.1(19) 3_554 1_555 3_564
O23 Ga1 O22 106.2(19) 3_554 1_555 6_545
O01 Ga1 O23 78.6(15) 1_555 1_555 3_554
O01 Ga1 O12 81.2(15) 1_555 1_555 1_545
O01 Ga1 O11 96.3(16) 1_555 1_555 1_555
O01 Ga1 O21 101.9(15) 1_555 1_555 3_564
O01 Ga1 O22 169.0(15) 1_555 1_555 6_545
P21 Ga1 O01 171.5(13) 6_545 1_555 1_555
P21 Ga1 O23 103.6(12) 6_545 1_555 3_554
P21 Ga1 O12 106.7(13) 6_545 1_555 1_545
P21 Ga1 O11 82.4(13) 6_545 1_555 1_555
P21 Ga1 O21 70.1(12) 6_545 1_555 3_564
P21 Ga1 O22 18.1(13) 6_545 1_555 6_545
O02 O01 Ga1 143.5(19) 4_655 1_555 1_555
O02 O01 O02 53.4(13) 1_555 1_555 4_655
O02 O01 Ga1 138.4(18) 1_555 1_555 1_555
O23 O01 O02 171(2) 3_554 1_555 1_555
O23 O01 O02 119(2) 3_554 1_555 4_655
O23 O01 Ga1 50.1(11) 3_554 1_555 1_555
O12 O01 O23 67.3(16) 1_545 1_555 3_554
O12 O01 O02 115.7(16) 1_545 1_555 1_555
O12 O01 O02 95.3(17) 1_545 1_555 4_655
O12 O01 Ga1 48.5(12) 1_545 1_555 1_555
O13 O01 O12 92.8(14) 1_555 1_555 1_545
O13 O01 O23 141.2(15) 1_555 1_555 3_554
O13 O01 O02 47.6(10) 1_555 1_555 1_555
O13 O01 O02 95.0(14) 1_555 1_555 4_655
O13 O01 Ga1 91.5(14) 1_555 1_555 1_555
O13 O01 O13 121.5(15) 1_545 1_555 1_555
O13 O01 O12 51.2(13) 1_545 1_555 1_545
O13 O01 O23 72.5(16) 1_545 1_555 3_554
O13 O01 O02 102.6(14) 1_545 1_555 1_555
O13 O01 O02 54.2(11) 1_545 1_555 4_655
O13 O01 Ga1 92.2(14) 1_545 1_555 1_555
O11 O01 O13 103.3(13) 1_555 1_555 1_545
O11 O01 O13 52.0(11) 1_555 1_555 1_555
O11 O01 O12 53.3(13) 1_555 1_555 1_545
O11 O01 O23 90.8(14) 1_555 1_555 3_554
O11 O01 O02 97.5(15) 1_555 1_555 1_555
O11 O01 O02 125.8(15) 1_555 1_555 4_655
O11 O01 Ga1 40.9(10) 1_555 1_555 1_555
O21 O01 O11 58.2(13) 3_564 1_555 1_555
O21 O01 O13 124.2(14) 3_564 1_555 1_545
O21 O01 O13 89.4(15) 3_564 1_555 1_555
O21 O01 O12 85.7(15) 3_564 1_555 1_545
O21 O01 O23 57.5(14) 3_564 1_555 3_554
O21 O01 O02 130(2) 3_564 1_555 1_555
O21 O01 O02 175(2) 3_564 1_555 4_655
O21 O01 Ga1 37.3(10) 3_564 1_555 1_555
O13 O02 O02 126.6(12) 1_555 1_555 4_655
O01 O02 O13 140.1(13) 4_655 1_555 1_555
O01 O02 O02 66.9(12) 4_655 1_555 4_655
O01 O02 O01 126.6(13) 1_555 1_555 4_655
O01 O02 O13 78.5(14) 1_555 1_555 1_555
O01 O02 O02 59.7(11) 1_555 1_555 4_655
O13 O02 O01 142.7(12) 4_665 1_555 1_555
O13 O02 O01 79.6(13) 4_665 1_555 4_655
O13 O02 O13 97.6(13) 4_665 1_555 1_555
O13 O02 O02 135.9(10) 4_665 1_555 4_655
O02 O02 O13 44.1(10) 4_665 1_555 4_665
O02 O02 O01 120.3(11) 4_665 1_555 1_555
O02 O02 O01 113.1(12) 4_665 1_555 4_655
O02 O02 O13 53.4(12) 4_665 1_555 1_555
O02 O02 O02 179.9999991(2) 4_665 1_555 4_655
P11 O03 O11 32.6(13) 6_545 1_555 6_545
O04 O03 P11 101.5(14) 1_545 1_555 6_545
O04 O03 O11 109(2) 1_545 1_555 6_545
O22 O03 O04 111.7(17) 1_545 1_555 1_545
O22 O03 P11 85.6(13) 1_545 1_555 6_545
O22 O03 O11 53.1(15) 1_545 1_555 6_545
O12 O03 O22 104.5(14) 6_545 1_555 1_545
O12 O03 O04 115.2(16) 6_545 1_555 1_545
O12 O03 P11 30.8(11) 6_545 1_555 6_545
O12 O03 O11 57.4(15) 6_545 1_555 6_545
C25 O03 O12 98.0(15) 1_555 1_555 6_545
C25 O03 O22 118.4(15) 1_555 1_555 1_545
C25 O03 O04 108.5(11) 1_555 1_555 1_545
C25 O03 P11 128.8(15) 1_555 1_555 6_545
C25 O03 O11 141.5(18) 1_555 1_555 6_545
O04 O04 O03 97.3(14) 6_555 1_555 1_565
O04 O04 O04 118(2) 6_545 1_555 6_555
O04 O04 O03 132.4(18) 6_545 1_555 1_565
C15 O04 O04 142.6(17) 6_555 1_555 6_545
C15 O04 O04 82.5(9) 6_555 1_555 6_555
C15 O04 O03 68.0(10) 6_555 1_555 1_565
O13 P11 O11 113(3) 1_555 1_555 1_555
O12 P11 O13 104(3) 1_555 1_555 1_555
O12 P11 O11 115(3) 1_555 1_555 1_555
C14 P11 O12 111(2) 1_555 1_555 1_555
C14 P11 O13 101.4(17) 1_555 1_555 1_555
C14 P11 O11 112(2) 1_555 1_555 1_555
C15 P11 C14 27.1(4) 1_555 1_555 1_555
C15 P11 O12 87.7(19) 1_555 1_555 1_555
C15 P11 O13 121.2(16) 1_555 1_555 1_555
C15 P11 O11 113.6(18) 1_555 1_555 1_555
C13 P11 C15 52.5(4) 1_555 1_555 1_555
C13 P11 C14 25.7(4) 1_555 1_555 1_555
C13 P11 O12 129(2) 1_555 1_555 1_555
C13 P11 O13 78.7(16) 1_555 1_555 1_555
C13 P11 O11 111(2) 1_555 1_555 1_555
O03 P11 C13 111.8(10) 6_555 1_555 1_555
O03 P11 C15 75.0(8) 6_555 1_555 1_555
O03 P11 C14 92.0(10) 6_555 1_555 1_555
O03 P11 O12 80.4(19) 6_555 1_555 1_555
O03 P11 O13 163(2) 6_555 1_555 1_555
O03 P11 O11 51.6(17) 6_555 1_555 1_555
Ga1 O11 P11 135(2) 1_555 1_555 1_555
O03 O11 Ga1 129(2) 6_555 1_555 1_555
O03 O11 P11 96(2) 6_555 1_555 1_555
O22 O11 O03 79.7(18) 6_545 1_555 6_555
O22 O11 Ga1 49.3(13) 6_545 1_555 1_555
O22 O11 P11 173(3) 6_545 1_555 1_555
O13 O11 O22 150(2) 1_555 1_555 6_545
O13 O11 O03 129(2) 1_555 1_555 6_555
O13 O11 Ga1 100.8(17) 1_555 1_555 1_555
O13 O11 P11 33.7(14) 1_555 1_555 1_555
O12 O11 O13 101(2) 1_545 1_555 1_555
O12 O11 O22 66.0(19) 1_545 1_555 6_545
O12 O11 O03 118(2) 1_545 1_555 6_555
O12 O11 Ga1 50.4(14) 1_545 1_555 1_555
O12 O11 P11 121(3) 1_545 1_555 1_555
O12 O11 O12 154(3) 1_555 1_555 1_545
O12 O11 O13 56.4(16) 1_555 1_555 1_555
O12 O11 O22 140(2) 1_555 1_555 6_545
O12 O11 O03 76.3(18) 1_555 1_555 6_555
O12 O11 Ga1 139(2) 1_555 1_555 1_555
O12 O11 P11 33.1(17) 1_555 1_555 1_555
C14 O11 O12 61.6(14) 1_555 1_555 1_555
C14 O11 O12 95.8(18) 1_555 1_555 1_545
C14 O11 O13 57.4(12) 1_555 1_555 1_555
C14 O11 O22 147(2) 1_555 1_555 6_545
C14 O11 O03 85.6(17) 1_555 1_555 6_555
C14 O11 Ga1 138(2) 1_555 1_555 1_555
C14 O11 P11 36.4(13) 1_555 1_555 1_555
O21 O11 C14 154.4(16) 3_564 1_555 1_555
O21 O11 O12 105.1(19) 3_564 1_555 1_555
O21 O11 O12 89.8(18) 3_564 1_555 1_545
O21 O11 O13 97.0(15) 3_564 1_555 1_555
O21 O11 O22 57.6(15) 3_564 1_555 6_545
O21 O11 O03 114(2) 3_564 1_555 6_555
O21 O11 Ga1 39.5(12) 3_564 1_555 1_555
O21 O11 P11 121(2) 3_564 1_555 1_555
O01 O11 O21 62.1(12) 1_555 1_555 3_564
O01 O11 C14 100.9(14) 1_555 1_555 1_555
O01 O11 O12 112.0(17) 1_555 1_555 1_555
O01 O11 O12 56.0(14) 1_555 1_555 1_545
O01 O11 O13 59.6(14) 1_555 1_555 1_555
O01 O11 O22 91.7(17) 1_555 1_555 6_545
O01 O11 O03 171(2) 1_555 1_555 6_555
O01 O11 Ga1 42.8(10) 1_555 1_555 1_555
O01 O11 P11 92.9(19) 1_555 1_555 1_555
Ga1 O12 P11 134(3) 1_565 1_555 1_555
O13 O12 Ga1 111.0(19) 1_555 1_555 1_565
O13 O12 P11 37.9(15) 1_555 1_555 1_555
O11 O12 O13 139(2) 1_565 1_555 1_555
O11 O12 Ga1 49.8(14) 1_565 1_555 1_565
O11 O12 P11 174(2) 1_565 1_555 1_555
O11 O12 O11 154(3) 1_555 1_555 1_565
O11 O12 O13 61.0(16) 1_555 1_555 1_555
O11 O12 Ga1 113(2) 1_555 1_555 1_565
O11 O12 P11 32.4(16) 1_555 1_555 1_555
O01 O12 O11 116.2(19) 1_565 1_555 1_555
O01 O12 O11 70.7(16) 1_565 1_555 1_565
O01 O12 O13 70.9(16) 1_565 1_555 1_555
O01 O12 Ga1 50.3(11) 1_565 1_555 1_565
O01 O12 P11 108(2) 1_565 1_555 1_555
C14 O12 O01 122.6(18) 1_555 1_555 1_565
C14 O12 O11 61.0(13) 1_555 1_555 1_555
C14 O12 O11 139(2) 1_555 1_555 1_565
C14 O12 O13 58.5(13) 1_555 1_555 1_555
C14 O12 Ga1 169.2(19) 1_555 1_555 1_565
C14 O12 P11 36.2(13) 1_555 1_555 1_555
O22 O12 C14 142.8(18) 6_555 1_555 1_555
O22 O12 O01 94.1(17) 6_555 1_555 1_565
O22 O12 O11 99(2) 6_555 1_555 1_555
O22 O12 O11 54.6(17) 6_555 1_555 1_565
O22 O12 O13 142(2) 6_555 1_555 1_555
O22 O12 Ga1 43.9(12) 6_555 1_555 1_565
O22 O12 P11 131(3) 6_555 1_555 1_555
O23 O12 O22 67.5(15) 3_564 1_555 6_555
O23 O12 C14 126.0(18) 3_564 1_555 1_555
O23 O12 O01 55.4(13) 3_564 1_555 1_565
O23 O12 O11 73.2(18) 3_564 1_555 1_555
O23 O12 O11 94(2) 3_564 1_555 1_565
O23 O12 O13 75.5(16) 3_564 1_555 1_555
O23 O12 Ga1 44.2(13) 3_564 1_555 1_565
O23 O12 P11 90(2) 3_564 1_555 1_555
O03 O12 O23 96.7(17) 6_555 1_555 3_564
O03 O12 O22 71.8(16) 6_555 1_555 6_555
O03 O12 C14 72.1(12) 6_555 1_555 1_555
O03 O12 O01 152(2) 6_555 1_555 1_565
O03 O12 O11 46.3(13) 6_555 1_555 1_555
O03 O12 O11 115.4(18) 6_555 1_555 1_565
O03 O12 O13 105.2(19) 6_555 1_555 1_555
O03 O12 Ga1 111(2) 6_555 1_555 1_565
O03 O12 P11 68.8(17) 6_555 1_555 1_555
C15 O12 O03 67.5(11) 1_555 1_555 6_555
C15 O12 O23 150.3(18) 1_555 1_555 3_564
C15 O12 O22 125.1(15) 1_555 1_555 6_555
C15 O12 C14 26.9(4) 1_555 1_555 1_555
C15 O12 O01 136.9(19) 1_555 1_555 1_565
C15 O12 O11 78.0(15) 1_555 1_555 1_555
C15 O12 O11 115.3(18) 1_555 1_555 1_565
C15 O12 O13 84.5(15) 1_555 1_555 1_555
C15 O12 Ga1 163.9(19) 1_555 1_555 1_565
C15 O12 P11 61.3(16) 1_555 1_555 1_555
O02 O13 P11 146(3) 1_555 1_555 1_555
O02 O13 O02 82.4(13) 4_665 1_555 1_555
O02 O13 P11 131(3) 4_665 1_555 1_555
O12 O13 O02 94(2) 1_555 1_555 4_665
O12 O13 O02 174.4(19) 1_555 1_555 1_555
O12 O13 P11 38.3(17) 1_555 1_555 1_555
C14 O13 O12 66.2(12) 1_555 1_555 1_555
C14 O13 O02 120.8(16) 1_555 1_555 4_665
C14 O13 O02 119.4(18) 1_555 1_555 1_555
C14 O13 P11 41.9(11) 1_555 1_555 1_555
O11 O13 C14 64.0(12) 1_555 1_555 1_555
O11 O13 O12 62.6(15) 1_555 1_555 1_555
O11 O13 O02 154(2) 1_555 1_555 4_665
O11 O13 O02 119(2) 1_555 1_555 1_555
O11 O13 P11 33.4(16) 1_555 1_555 1_555
O01 O13 O11 68.4(15) 1_555 1_555 1_555
O01 O13 C14 111.6(17) 1_555 1_555 1_555
O01 O13 O12 125.5(17) 1_555 1_555 1_555
O01 O13 O02 123.9(13) 1_555 1_555 4_665
O01 O13 O02 53.9(12) 1_555 1_555 1_555
O01 O13 P11 101(2) 1_555 1_555 1_555
C13 O13 O01 101.1(16) 1_555 1_555 1_555
C13 O13 O11 81.8(14) 1_555 1_555 1_555
C13 O13 C14 28.8(4) 1_555 1_555 1_555
C13 O13 O12 94.2(14) 1_555 1_555 1_555
C13 O13 O02 114.7(12) 1_555 1_555 4_665
C13 O13 O02 91.3(14) 1_555 1_555 1_555
C13 O13 P11 69.0(15) 1_555 1_555 1_555
O01 O13 C13 137.0(17) 1_565 1_555 1_555
O01 O13 O01 121.5(15) 1_565 1_555 1_555
O01 O13 O11 107.5(16) 1_565 1_555 1_555
O01 O13 C14 117.9(17) 1_565 1_555 1_555
O01 O13 O12 57.9(15) 1_565 1_555 1_555
O01 O13 O02 46.2(10) 1_565 1_555 4_665
O01 O13 O02 117.0(14) 1_565 1_555 1_555
O01 O13 P11 96(2) 1_565 1_555 1_555
Ga1 O21 P21 140(3) 3_565 1_555 1_555
O22 O21 Ga1 154(3) 1_555 1_555 3_565
O22 O21 P21 35.6(17) 1_555 1_555 1_555
O23 O21 O22 60.1(18) 1_555 1_555 1_555
O23 O21 Ga1 109(2) 1_555 1_555 3_565
O23 O21 P21 32.2(16) 1_555 1_555 1_555
O22 O21 O23 116(2) 8_566 1_555 1_555
O22 O21 O22 115.2(18) 8_566 1_555 1_555
O22 O21 Ga1 45.5(14) 8_566 1_555 3_565
O22 O21 P21 136(3) 8_566 1_555 1_555
O21 O21 O22 53.5(18) 8_566 1_555 8_566
O21 O21 O23 89(2) 8_566 1_555 1_555
O21 O21 O22 61.7(18) 8_566 1_555 1_555
O21 O21 Ga1 97(3) 8_566 1_555 3_565
O21 O21 P21 89(2) 8_566 1_555 1_555
O23 O21 O21 119(2) 1_565 1_555 8_566
O23 O21 O22 70.7(17) 1_565 1_555 8_566
O23 O21 O23 142(2) 1_565 1_555 1_555
O23 O21 O22 155(3) 1_565 1_555 1_555
O23 O21 Ga1 47.2(13) 1_565 1_555 3_565
O23 O21 P21 152(2) 1_565 1_555 1_555
C24 O21 O23 118.5(15) 1_555 1_555 1_565
C24 O21 O21 122(2) 1_555 1_555 8_566
C24 O21 O22 165(2) 1_555 1_555 8_566
C24 O21 O23 49.1(11) 1_555 1_555 1_555
C24 O21 O22 62.3(14) 1_555 1_555 1_555
C24 O21 Ga1 130.5(18) 1_555 1_555 3_565
C24 O21 P21 33.3(12) 1_555 1_555 1_555
O11 O21 C24 115.2(16) 3_565 1_555 1_555
O11 O21 O23 88.5(18) 3_565 1_555 1_565
O11 O21 O21 76(2) 3_565 1_555 8_566
O11 O21 O22 50.9(15) 3_565 1_555 8_566
O11 O21 O23 72.7(17) 3_565 1_555 1_555
O11 O21 O22 115(2) 3_565 1_555 1_555
O11 O21 Ga1 41.4(13) 3_565 1_555 3_565
O11 O21 P21 104(2) 3_565 1_555 1_555
P21 O21 O11 70.6(13) 8_566 1_555 3_565
P21 O21 C24 150.6(17) 8_566 1_555 1_555
P21 O21 O23 89.8(15) 8_566 1_555 1_565
P21 O21 O21 29.1(13) 8_566 1_555 8_566
P21 O21 O22 28.7(11) 8_566 1_555 8_566
P21 O21 O23 113.4(17) 8_566 1_555 1_555
P21 O21 O22 88.8(15) 8_566 1_555 1_555
P21 O21 Ga1 74.2(14) 8_566 1_555 3_565
P21 O21 P21 118(2) 8_566 1_555 1_555
O01 O21 P21 114.9(17) 3_565 1_555 8_566
O01 O21 O11 59.7(13) 3_565 1_555 3_565
O01 O21 C24 90.7(12) 3_565 1_555 1_555
O01 O21 O23 52.2(13) 3_565 1_555 1_565
O01 O21 O21 134(3) 3_565 1_555 8_566
O01 O21 O22 86.2(17) 3_565 1_555 8_566
O01 O21 O23 89.9(17) 3_565 1_555 1_555
O01 O21 O22 148(2) 3_565 1_555 1_555
O01 O21 Ga1 40.8(10) 3_565 1_555 3_565
O01 O21 P21 113(2) 3_565 1_555 1_555
Ga1 O22 P21 138(3) 6_555 1_555 1_555
O21 O22 Ga1 108(2) 1_555 1_555 6_555
O21 O22 P21 36.1(19) 1_555 1_555 1_555
O11 O22 O21 93(2) 6_555 1_555 1_555
O11 O22 Ga1 53.1(14) 6_555 1_555 6_555
O11 O22 P21 125(3) 6_555 1_555 1_555
O23 O22 O11 155(3) 1_555 1_555 6_555
O23 O22 O21 62.6(19) 1_555 1_555 1_555
O23 O22 Ga1 127(2) 1_555 1_555 6_555
O23 O22 P21 34.0(19) 1_555 1_555 1_555
O21 O22 O23 92.0(18) 8_566 1_555 1_555
O21 O22 O11 71.5(18) 8_566 1_555 6_555
O21 O22 O21 64.8(18) 8_566 1_555 1_555
O21 O22 Ga1 46.3(12) 8_566 1_555 6_555
O21 O22 P21 92(2) 8_566 1_555 1_555
C24 O22 O21 127.8(19) 1_555 1_555 8_566
C24 O22 O23 50.6(11) 1_555 1_555 1_555
C24 O22 O11 126(2) 1_555 1_555 6_555
C24 O22 O21 65.6(14) 1_555 1_555 1_555
C24 O22 Ga1 173.9(14) 1_555 1_555 6_555
C24 O22 P21 35.9(12) 1_555 1_555 1_555
O12 O22 C24 138.4(18) 6_545 1_555 1_555
O12 O22 O21 93.8(16) 6_545 1_555 8_566
O12 O22 O23 143(3) 6_545 1_555 1_555
O12 O22 O11 59.4(16) 6_545 1_555 6_555
O12 O22 O21 150(2) 6_545 1_555 1_555
O12 O22 Ga1 47.5(13) 6_545 1_555 6_555
O12 O22 P21 174(3) 6_545 1_555 1_555
C25 O22 O12 110.6(17) 1_555 1_555 6_545
C25 O22 C24 27.8(3) 1_555 1_555 1_555
C25 O22 O21 156(2) 1_555 1_555 8_566
C25 O22 O23 69.6(13) 1_555 1_555 1_555
C25 O22 O11 119.3(17) 1_555 1_555 6_555
C25 O22 O21 91.9(15) 1_555 1_555 1_555
C25 O22 Ga1 158(2) 1_555 1_555 6_555
C25 O22 P21 63.5(15) 1_555 1_555 1_555
O03 O22 C25 76.9(11) 1_565 1_555 1_555
O03 O22 O12 91.9(17) 1_565 1_555 6_545
O03 O22 C24 78.8(12) 1_565 1_555 1_555
O03 O22 O21 102(2) 1_565 1_555 8_566
O03 O22 O23 122(2) 1_565 1_555 1_555
O03 O22 O11 47.2(14) 1_565 1_555 6_555
O03 O22 O21 73.5(19) 1_565 1_555 1_555
O03 O22 Ga1 100(2) 1_565 1_555 6_555
O03 O22 P21 89(2) 1_565 1_555 1_555
O23 O22 O03 138.4(18) 8_556 1_555 1_565
O23 O22 C25 138(2) 8_556 1_555 1_555
O23 O22 O12 59.0(14) 8_556 1_555 6_545
O23 O22 C24 143(2) 8_556 1_555 1_555
O23 O22 O21 56.5(14) 8_556 1_555 8_566
O23 O22 O23 95.3(17) 8_556 1_555 1_555
O23 O22 O11 91.2(16) 8_556 1_555 6_555
O23 O22 O21 116.0(18) 8_556 1_555 1_555
O23 O22 Ga1 38.5(12) 8_556 1_555 6_555
O23 O22 P21 123(2) 8_556 1_555 1_555
Ga1 O23 P21 147(2) 3_555 1_555 1_555
C24 O23 Ga1 147(2) 1_555 1_555 3_555
C24 O23 P21 51.1(14) 1_555 1_555 1_555
O22 O23 C24 69.8(14) 1_555 1_555 1_555
O22 O23 Ga1 115(2) 1_555 1_555 3_555
O22 O23 P21 33.3(18) 1_555 1_555 1_555
O21 O23 O22 57.3(19) 1_555 1_555 1_555
O21 O23 C24 70.9(17) 1_555 1_555 1_555
O21 O23 Ga1 141(2) 1_555 1_555 3_555
O21 O23 P21 32.0(19) 1_555 1_555 1_555
O01 O23 O21 147(2) 3_555 1_555 1_555
O01 O23 O22 155(3) 3_555 1_555 1_555
O01 O23 C24 110.2(15) 3_555 1_555 1_555
O01 O23 Ga1 51.3(12) 3_555 1_555 3_555
O01 O23 P21 161(2) 3_555 1_555 1_555
O21 O23 O01 70.3(17) 1_545 1_555 3_555
O21 O23 O21 142(2) 1_545 1_555 1_555
O21 O23 O22 86(2) 1_545 1_555 1_555
O21 O23 C24 108(2) 1_545 1_555 1_555
O21 O23 Ga1 43.7(14) 1_545 1_555 3_555
O21 O23 P21 117(3) 1_545 1_555 1_555
O12 O23 O21 87.3(18) 3_565 1_555 1_545
O12 O23 O01 57.3(13) 3_565 1_555 3_555
O12 O23 O21 108(2) 3_565 1_555 1_555
O12 O23 O22 130.5(17) 3_565 1_555 1_555
O12 O23 C24 156.6(18) 3_565 1_555 1_555
O12 O23 Ga1 43.6(12) 3_565 1_555 3_555
O12 O23 P21 137(3) 3_565 1_555 1_555
C23 O23 O12 131.9(16) 1_555 1_555 3_565
C23 O23 O21 122.8(17) 1_555 1_555 1_545
C23 O23 O01 95.6(12) 1_555 1_555 3_555
C23 O23 O21 72.2(15) 1_555 1_555 1_555
C23 O23 O22 91.4(16) 1_555 1_555 1_555
C23 O23 C24 24.7(4) 1_555 1_555 1_555
C23 O23 Ga1 145.3(18) 1_555 1_555 3_555
C23 O23 P21 65.2(16) 1_555 1_555 1_555
C25 O23 C23 45.4(5) 1_555 1_555 1_555
C25 O23 O12 165.2(19) 1_555 1_555 3_565
C25 O23 O21 85.4(16) 1_555 1_555 1_545
C25 O23 O01 108.1(14) 1_555 1_555 3_555
C25 O23 O21 85.2(17) 1_555 1_555 1_555
C25 O23 O22 61.8(12) 1_555 1_555 1_555
C25 O23 C24 23.0(5) 1_555 1_555 1_555
C25 O23 Ga1 127(2) 1_555 1_555 3_555
C25 O23 P21 57.3(15) 1_555 1_555 1_555
O22 O23 C25 128.9(17) 8_556 1_555 1_555
O22 O23 C23 174(2) 8_556 1_555 1_555
O22 O23 O12 53.4(13) 8_556 1_555 3_565
O22 O23 O21 52.8(15) 8_556 1_555 1_545
O22 O23 O01 86.2(17) 8_556 1_555 3_555
O22 O23 O21 109.0(17) 8_556 1_555 1_555
O22 O23 O22 84.7(17) 8_556 1_555 1_555
O22 O23 C24 150(2) 8_556 1_555 1_555
O22 O23 Ga1 35.4(11) 8_556 1_555 3_555
O22 O23 P21 113(2) 8_556 1_555 1_555
O21 P21 O22 108(3) 1_555 1_555 1_555
O23 P21 O21 116(3) 1_555 1_555 1_555
O23 P21 O22 113(3) 1_555 1_555 1_555
C24 P21 O23 86.3(18) 1_555 1_555 1_555
C24 P21 O21 118(2) 1_555 1_555 1_555
C24 P21 O22 114(2) 1_555 1_555 1_555
C25 P21 C24 28.4(4) 1_555 1_555 1_555
C25 P21 O23 93.7(19) 1_555 1_555 1_555
C25 P21 O21 137(2) 1_555 1_555 1_555
C25 P21 O22 86.1(18) 1_555 1_555 1_555
C23 P21 C25 52.1(4) 1_555 1_555 1_555
C23 P21 C24 24.0(4) 1_555 1_555 1_555
C23 P21 O23 84.9(16) 1_555 1_555 1_555
C23 P21 O21 97.4(18) 1_555 1_555 1_555
C23 P21 O22 136.5(18) 1_555 1_555 1_555
O21 P21 C23 159.2(14) 8_566 1_555 1_555
O21 P21 C25 145.2(13) 8_566 1_555 1_555
O21 P21 C24 171.1(15) 8_566 1_555 1_555
O21 P21 O23 101.6(18) 8_566 1_555 1_555
O21 P21 O21 62(2) 8_566 1_555 1_555
O21 P21 O22 59.1(18) 8_566 1_555 1_555
Ga1 P21 O21 35.7(9) 6_555 1_555 8_566
Ga1 P21 C23 158.4(9) 6_555 1_555 1_555
Ga1 P21 C25 109.5(9) 6_555 1_555 1_555
Ga1 P21 C24 137.6(13) 6_555 1_555 1_555
Ga1 P21 O23 109.7(18) 6_555 1_555 1_555
Ga1 P21 O21 90.4(17) 6_555 1_555 1_555
Ga1 P21 O22 23.4(14) 6_555 1_555 1_555
C21 C01 C01 125.265 1_555 1_555 2_655
C11 C01 C21 119.224 1_555 1_555 1_555
C11 C01 C01 115.254 1_555 1_555 2_655
C11 C01 C11 148.410 2_655 1_555 1_555
C11 C01 C21 92.279 2_655 1_555 1_555
C11 C01 C01 33.161 2_655 1_555 2_655
C26 C01 C11 115.578 1_555 1_555 2_655
C26 C01 C11 95.153 1_555 1_555 1_555
C26 C01 C21 29.345 1_555 1_555 1_555
C26 C01 C01 147.354 1_555 1_555 2_655
C12 C01 C26 112.730 1_555 1_555 1_555
C12 C01 C11 122.661 1_555 1_555 2_655
C12 C01 C11 29.345 1_555 1_555 1_555
C12 C01 C21 141.610 1_555 1_555 1_555
C12 C01 C01 91.470 1_555 1_555 2_655
C22 C01 C12 168.550 1_555 1_555 1_555
C22 C01 C26 58.693 1_555 1_555 1_555
C22 C01 C11 68.746 1_555 1_555 2_655
C22 C01 C11 139.588 1_555 1_555 1_555
C22 C01 C21 29.349 1_555 1_555 1_555
C22 C01 C01 99.465 1_555 1_555 2_655
C16 C01 C22 110.318 1_555 1_555 1_555
C16 C01 C12 58.695 1_555 1_555 1_555
C16 C01 C26 76.710 1_555 1_555 1_555
C16 C01 C11 160.972 1_555 1_555 2_655
C16 C01 C11 29.350 1_555 1_555 1_555
C16 C01 C21 93.857 1_555 1_555 1_555
C16 C01 C01 135.904 1_555 1_555 2_655
C21 C01 C16 109.015 2_655 1_555 1_555
C21 C01 C22 123.674 2_655 1_555 1_555
C21 C01 C12 66.140 2_655 1_555 1_555
C21 C01 C26 170.579 2_655 1_555 1_555
C21 C01 C11 61.081 2_655 1_555 2_655
C21 C01 C11 87.411 2_655 1_555 1_555
C21 C01 C21 152.122 2_655 1_555 1_555
C21 C01 C01 28.009 2_655 1_555 2_655
C12 C01 C21 86.985 2_655 1_555 2_655
C12 C01 C16 163.556 2_655 1_555 1_555
C12 C01 C22 55.331 2_655 1_555 1_555
C12 C01 C12 134.896 2_655 1_555 1_555
C12 C01 C26 87.956 2_655 1_555 1_555
C12 C01 C11 29.102 2_655 1_555 2_655
C12 C01 C11 162.749 2_655 1_555 1_555
C12 C01 C21 69.714 2_655 1_555 1_555
C12 C01 C01 59.476 2_655 1_555 2_655
C22 C01 C12 112.963 2_655 1_555 2_655
C22 C01 C21 27.286 2_655 1_555 2_655
C22 C01 C16 82.422 2_655 1_555 1_555
C22 C01 C22 132.502 2_655 1_555 1_555
C22 C01 C12 52.969 2_655 1_555 1_555
C22 C01 C26 159.073 2_655 1_555 1_555
C22 C01 C11 85.008 2_655 1_555 2_655
C22 C01 C11 65.094 2_655 1_555 1_555
C22 C01 C21 157.415 2_655 1_555 1_555
C22 C01 C01 53.563 2_655 1_555 2_655
C13 C14 C15 120.000 1_555 1_555 1_555
P11 C14 C13 121.1(7) 1_555 1_555 1_555
P11 C14 C15 117.8(8) 1_555 1_555 1_555
C16 C14 P11 146.9(9) 1_555 1_555 1_555
C16 C14 C13 90.004 1_555 1_555 1_555
C16 C14 C15 29.996 1_555 1_555 1_555
C12 C14 C16 60.003 1_555 1_555 1_555
C12 C14 P11 150.0(6) 1_555 1_555 1_555
C12 C14 C13 30.001 1_555 1_555 1_555
C12 C14 C15 89.999 1_555 1_555 1_555
O13 C14 C12 114.1(7) 1_555 1_555 1_555
O13 C14 C16 151.6(10) 1_555 1_555 1_555
O13 C14 P11 36.7(9) 1_555 1_555 1_555
O13 C14 C13 87.9(8) 1_555 1_555 1_555
O13 C14 C15 141.2(11) 1_555 1_555 1_555
O11 C14 O13 58.6(11) 1_555 1_555 1_555
O11 C14 C12 143.2(9) 1_555 1_555 1_555
O11 C14 C16 144.1(8) 1_555 1_555 1_555
O11 C14 P11 31.8(12) 1_555 1_555 1_555
O11 C14 C13 117.2(9) 1_555 1_555 1_555
O11 C14 C15 118.2(8) 1_555 1_555 1_555
O12 C14 O11 57.4(13) 1_555 1_555 1_555
O12 C14 O13 55.3(12) 1_555 1_555 1_555
O12 C14 C12 152.8(10) 1_555 1_555 1_555
O12 C14 C16 115.7(9) 1_555 1_555 1_555
O12 C14 P11 32.3(13) 1_555 1_555 1_555
O12 C14 C13 141.0(9) 1_555 1_555 1_555
O12 C14 C15 89.2(9) 1_555 1_555 1_555
C11 C14 O12 139.8(9) 1_555 1_555 1_555
C11 C14 O11 158.5(8) 1_555 1_555 1_555
C11 C14 O13 138.0(6) 1_555 1_555 1_555
C11 C14 C12 29.999 1_555 1_555 1_555
C11 C14 C16 30.004 1_555 1_555 1_555
C11 C14 P11 169.7(10) 1_555 1_555 1_555
C11 C14 C13 60.001 1_555 1_555 1_555
C11 C14 C15 60.000 1_555 1_555 1_555
C16 C15 C14 120.010 1_555 1_555 1_555
C11 C15 C16 30.007 1_555 1_555 1_555
C11 C15 C14 90.002 1_555 1_555 1_555
C13 C15 C11 60.000 1_555 1_555 1_555
C13 C15 C16 90.007 1_555 1_555 1_555
C13 C15 C14 30.002 1_555 1_555 1_555
P11 C15 C13 64.7(5) 1_555 1_555 1_555
P11 C15 C11 124.3(5) 1_555 1_555 1_555
P11 C15 C16 153.8(4) 1_555 1_555 1_555
P11 C15 C14 35.1(5) 1_555 1_555 1_555
C12 C15 P11 94.5(5) 1_555 1_555 1_555
C12 C15 C13 30.002 1_555 1_555 1_555
C12 C15 C11 29.998 1_555 1_555 1_555
C12 C15 C16 60.006 1_555 1_555 1_555
C12 C15 C14 60.004 1_555 1_555 1_555
O12 C15 C12 118.2(8) 1_555 1_555 1_555
O12 C15 P11 31.0(10) 1_555 1_555 1_555
O12 C15 C13 91.1(8) 1_555 1_555 1_555
O12 C15 C11 143.1(8) 1_555 1_555 1_555
O12 C15 C16 155.8(9) 1_555 1_555 1_555
O12 C15 C14 63.9(8) 1_555 1_555 1_555
O04 C15 O12 109.2(11) 6_545 1_555 1_555
O04 C15 C12 107.6(6) 6_545 1_555 1_555
O04 C15 P11 101.0(8) 6_545 1_555 1_555
O04 C15 C13 108.4(6) 6_545 1_555 1_555
O04 C15 C11 102.0(6) 6_545 1_555 1_555
O04 C15 C16 93.4(7) 6_545 1_555 1_555
O04 C15 C14 104.1(6) 6_545 1_555 1_555
C11 C16 C15 119.989 1_555 1_555 1_555
C14 C16 C11 89.995 1_555 1_555 1_555
C14 C16 C15 29.994 1_555 1_555 1_555
C12 C16 C14 60.002 1_555 1_555 1_555
C12 C16 C11 29.993 1_555 1_555 1_555
C12 C16 C15 89.996 1_555 1_555 1_555
C01 C16 C12 60.651 1_555 1_555 1_555
C01 C16 C14 120.653 1_555 1_555 1_555
C01 C16 C11 30.658 1_555 1_555 1_555
C01 C16 C15 150.647 1_555 1_555 1_555
C13 C16 C01 90.652 1_555 1_555 1_555
C13 C16 C12 30.001 1_555 1_555 1_555
C13 C16 C14 30.001 1_555 1_555 1_555
C13 C16 C11 59.994 1_555 1_555 1_555
C13 C16 C15 59.995 1_555 1_555 1_555
C21 C16 C13 116.231 1_555 1_555 1_555
C21 C16 C01 29.466 1_555 1_555 1_555
C21 C16 C12 87.129 1_555 1_555 1_555
C21 C16 C14 144.648 1_555 1_555 1_555
C21 C16 C11 58.088 1_555 1_555 1_555
C21 C16 C15 166.097 1_555 1_555 1_555
C26 C16 C21 26.785 1_555 1_555 1_555
C26 C16 C13 118.950 1_555 1_555 1_555
C26 C16 C01 51.643 1_555 1_555 1_555
C26 C16 C12 96.410 1_555 1_555 1_555
C26 C16 C14 136.614 1_555 1_555 1_555
C26 C16 C11 73.107 1_555 1_555 1_555
C26 C16 C15 140.783 1_555 1_555 1_555
C16 C11 C12 120.009 1_555 1_555 1_555
C01 C11 C16 119.993 1_555 1_555 1_555
C01 C11 C12 119.998 1_555 1_555 1_555
C01 C11 C01 31.585 2_655 1_555 1_555
C01 C11 C16 141.280 2_655 1_555 1_555
C01 C11 C12 94.103 2_655 1_555 1_555
C15 C11 C01 160.442 1_555 1_555 2_655
C15 C11 C01 149.996 1_555 1_555 1_555
C15 C11 C16 30.003 1_555 1_555 1_555
C15 C11 C12 90.006 1_555 1_555 1_555
C13 C11 C15 60.001 1_555 1_555 1_555
C13 C11 C01 122.222 1_555 1_555 2_655
C13 C11 C01 150.003 1_555 1_555 1_555
C13 C11 C16 90.004 1_555 1_555 1_555
C13 C11 C12 30.005 1_555 1_555 1_555
C21 C11 C13 163.517 1_555 1_555 1_555
C21 C11 C15 122.356 1_555 1_555 1_555
C21 C11 C01 61.892 1_555 1_555 2_655
C21 C11 C01 30.387 1_555 1_555 1_555
C21 C11 C16 93.685 1_555 1_555 1_555
C21 C11 C12 142.960 1_555 1_555 1_555
C22 C11 C21 113.678 2_655 1_555 1_555
C22 C11 C13 78.015 2_655 1_555 1_555
C22 C11 C15 108.679 2_655 1_555 1_555
C22 C11 C01 56.752 2_655 1_555 2_655
C22 C11 C01 86.273 2_655 1_555 1_555
C22 C11 C16 119.323 2_655 1_555 1_555
C22 C11 C12 64.868 2_655 1_555 1_555
C14 C11 C22 93.731 1_555 1_555 2_655
C14 C11 C21 149.608 1_555 1_555 1_555
C14 C11 C13 30.003 1_555 1_555 1_555
C14 C11 C15 29.998 1_555 1_555 1_555
C14 C11 C01 148.420 1_555 1_555 2_655
C14 C11 C01 179.994 1_555 1_555 1_555
C14 C11 C16 60.001 1_555 1_555 1_555
C14 C11 C12 60.008 1_555 1_555 1_555
C21 C11 C14 117.955 2_655 1_555 1_555
C21 C11 C22 28.768 2_655 1_555 2_655
C21 C11 C21 92.145 2_655 1_555 1_555
C21 C11 C13 94.389 2_655 1_555 1_555
C21 C11 C15 137.335 2_655 1_555 1_555
C21 C11 C01 30.543 2_655 1_555 2_655
C21 C11 C01 62.050 2_655 1_555 1_555
C21 C11 C16 143.602 2_655 1_555 1_555
C21 C11 C12 70.352 2_655 1_555 1_555
C26 C11 C21 117.190 1_555 1_555 2_655
C26 C11 C14 124.263 1_555 1_555 1_555
C26 C11 C22 141.404 1_555 1_555 2_655
C26 C11 C21 27.889 1_555 1_555 1_555
C26 C11 C13 138.457 1_555 1_555 1_555
C26 C11 C15 103.106 1_555 1_555 1_555
C26 C11 C01 86.753 1_555 1_555 2_655
C26 C11 C01 55.732 1_555 1_555 1_555
C26 C11 C16 80.191 1_555 1_555 1_555
C26 C11 C12 137.164 1_555 1_555 1_555
C13 C12 C11 119.994 1_555 1_555 1_555
C14 C12 C13 30.001 1_555 1_555 1_555
C14 C12 C11 89.993 1_555 1_555 1_555
C16 C12 C14 59.995 1_555 1_555 1_555
C16 C12 C13 89.997 1_555 1_555 1_555
C16 C12 C11 29.998 1_555 1_555 1_555
C01 C12 C16 60.655 1_555 1_555 1_555
C01 C12 C14 120.650 1_555 1_555 1_555
C01 C12 C13 150.651 1_555 1_555 1_555
C01 C12 C11 30.657 1_555 1_555 1_555
C22 C12 C01 75.037 2_655 1_555 1_555
C22 C12 C16 95.566 2_655 1_555 1_555
C22 C12 C14 110.626 2_655 1_555 1_555
C22 C12 C13 110.533 2_655 1_555 1_555
C22 C12 C11 84.758 2_655 1_555 1_555
C21 C12 C22 30.618 2_655 1_555 2_655
C21 C12 C01 57.954 2_655 1_555 1_555
C21 C12 C16 104.287 2_655 1_555 1_555
C21 C12 C14 140.417 2_655 1_555 1_555
C21 C12 C13 138.371 2_655 1_555 1_555
C21 C12 C11 80.794 2_655 1_555 1_555
C15 C12 C21 125.974 1_555 1_555 2_655
C15 C12 C22 105.031 1_555 1_555 2_655
C15 C12 C01 90.653 1_555 1_555 1_555
C15 C12 C16 29.999 1_555 1_555 1_555
C15 C12 C14 29.997 1_555 1_555 1_555
C15 C12 C13 59.998 1_555 1_555 1_555
C15 C12 C11 59.996 1_555 1_555 1_555
C01 C12 C15 114.248 2_655 1_555 1_555
C01 C12 C21 30.001 2_655 1_555 2_655
C01 C12 C22 54.270 2_655 1_555 2_655
C01 C12 C01 29.054 2_655 1_555 1_555
C01 C12 C16 85.465 2_655 1_555 1_555
C01 C12 C14 142.225 2_655 1_555 1_555
C01 C12 C13 163.413 2_655 1_555 1_555
C01 C12 C11 56.795 2_655 1_555 1_555
C12 C13 C14 119.997 1_555 1_555 1_555
C11 C13 C12 30.001 1_555 1_555 1_555
C11 C13 C14 89.996 1_555 1_555 1_555
C15 C13 C11 59.999 1_555 1_555 1_555
C15 C13 C12 90.000 1_555 1_555 1_555
C15 C13 C14 29.997 1_555 1_555 1_555
P11 C13 C15 62.8(4) 1_555 1_555 1_555
P11 C13 C11 122.4(5) 1_555 1_555 1_555
P11 C13 C12 151.9(5) 1_555 1_555 1_555
P11 C13 C14 33.2(4) 1_555 1_555 1_555
C16 C13 P11 92.6(5) 1_555 1_555 1_555
C16 C13 C15 29.998 1_555 1_555 1_555
C16 C13 C11 30.001 1_555 1_555 1_555
C16 C13 C12 60.003 1_555 1_555 1_555
C16 C13 C14 59.995 1_555 1_555 1_555
O13 C13 C16 117.1(8) 1_555 1_555 1_555
O13 C13 P11 32.3(6) 1_555 1_555 1_555
O13 C13 C15 90.2(7) 1_555 1_555 1_555
O13 C13 C11 141.8(9) 1_555 1_555 1_555
O13 C13 C12 154.9(8) 1_555 1_555 1_555
O13 C13 C14 63.3(6) 1_555 1_555 1_555
C22 C21 C26 119.999 1_555 1_555 1_555
C01 C21 C22 119.998 1_555 1_555 1_555
C01 C21 C26 120.003 1_555 1_555 1_555
C25 C21 C01 150.004 1_555 1_555 1_555
C25 C21 C22 89.998 1_555 1_555 1_555
C25 C21 C26 30.002 1_555 1_555 1_555
C23 C21 C25 59.997 1_555 1_555 1_555
C23 C21 C01 149.999 1_555 1_555 1_555
C23 C21 C22 30.001 1_555 1_555 1_555
C23 C21 C26 89.999 1_555 1_555 1_555
C11 C21 C23 161.021 1_555 1_555 1_555
C11 C21 C25 123.266 1_555 1_555 1_555
C11 C21 C01 30.390 1_555 1_555 1_555
C11 C21 C22 140.829 1_555 1_555 1_555
C11 C21 C26 95.014 1_555 1_555 1_555
C01 C21 C11 57.027 2_655 1_555 1_555
C01 C21 C23 125.670 2_655 1_555 1_555
C01 C21 C25 164.552 2_655 1_555 1_555
C01 C21 C01 26.726 2_655 1_555 1_555
C01 C21 C22 96.708 2_655 1_555 1_555
C01 C21 C26 140.925 2_655 1_555 1_555
C12 C21 C01 55.906 2_655 1_555 2_655
C12 C21 C11 109.454 2_655 1_555 1_555
C12 C21 C23 81.969 2_655 1_555 1_555
C12 C21 C25 115.588 2_655 1_555 1_555
C12 C21 C01 80.285 2_655 1_555 1_555
C12 C21 C22 65.750 2_655 1_555 1_555
C12 C21 C26 125.406 2_655 1_555 1_555
C24 C21 C12 99.710 1_555 1_555 2_655
C24 C21 C01 153.268 1_555 1_555 2_655
C24 C21 C11 149.616 1_555 1_555 1_555
C24 C21 C23 29.996 1_555 1_555 1_555
C24 C21 C25 30.001 1_555 1_555 1_555
C24 C21 C01 179.994 1_555 1_555 1_555
C24 C21 C22 59.997 1_555 1_555 1_555
C24 C21 C26 60.002 1_555 1_555 1_555
C11 C21 C24 122.816 2_655 1_555 1_555
C11 C21 C12 28.853 2_655 1_555 2_655
C11 C21 C01 30.539 2_655 1_555 2_655
C11 C21 C11 87.545 2_655 1_555 1_555
C11 C21 C23 97.391 2_655 1_555 1_555
C11 C21 C25 144.106 2_655 1_555 1_555
C11 C21 C01 57.178 2_655 1_555 1_555
C11 C21 C22 71.385 2_655 1_555 1_555
C11 C21 C26 149.448 2_655 1_555 1_555
C16 C21 C11 111.714 1_555 1_555 2_655
C16 C21 C24 123.329 1_555 1_555 1_555
C16 C21 C12 136.956 1_555 1_555 2_655
C16 C21 C01 81.867 1_555 1_555 2_655
C16 C21 C11 28.227 1_555 1_555 1_555
C16 C21 C23 136.248 1_555 1_555 1_555
C16 C21 C25 103.255 1_555 1_555 1_555
C16 C21 C01 56.677 1_555 1_555 1_555
C16 C21 C22 134.567 1_555 1_555 1_555
C16 C21 C26 81.241 1_555 1_555 1_555
C23 C22 C21 119.999 1_555 1_555 1_555
C26 C22 C23 90.001 1_555 1_555 1_555
C26 C22 C21 29.998 1_555 1_555 1_555
C24 C22 C26 60.004 1_555 1_555 1_555
C24 C22 C23 29.997 1_555 1_555 1_555
C24 C22 C21 90.002 1_555 1_555 1_555
C01 C22 C24 120.655 1_555 1_555 1_555
C01 C22 C26 60.651 1_555 1_555 1_555
C01 C22 C23 150.652 1_555 1_555 1_555
C01 C22 C21 30.653 1_555 1_555 1_555
C12 C22 C01 70.399 2_655 1_555 1_555
C12 C22 C24 118.086 2_655 1_555 1_555
C12 C22 C26 98.008 2_655 1_555 1_555
C12 C22 C23 117.594 2_655 1_555 1_555
C12 C22 C21 83.633 2_655 1_555 1_555
C11 C22 C12 30.374 2_655 1_555 2_655
C11 C22 C01 54.502 2_655 1_555 1_555
C11 C22 C24 147.295 2_655 1_555 1_555
C11 C22 C26 105.547 2_655 1_555 1_555
C11 C22 C23 144.774 2_655 1_555 1_555
C11 C22 C21 79.847 2_655 1_555 1_555
C25 C22 C11 129.835 1_555 1_555 2_655
C25 C22 C12 110.626 1_555 1_555 2_655
C25 C22 C01 90.654 1_555 1_555 1_555
C25 C22 C24 30.002 1_555 1_555 1_555
C25 C22 C26 30.002 1_555 1_555 1_555
C25 C22 C23 59.999 1_555 1_555 1_555
C25 C22 C21 60.001 1_555 1_555 1_555
C01 C22 C25 114.665 2_655 1_555 1_555
C01 C22 C11 28.632 2_655 1_555 2_655
C01 C22 C12 51.994 2_655 1_555 2_655
C01 C22 C01 26.972 2_655 1_555 1_555
C01 C22 C24 143.579 2_655 1_555 1_555
C01 C22 C26 85.302 2_655 1_555 1_555
C01 C22 C23 167.529 2_655 1_555 1_555
C01 C22 C21 56.006 2_655 1_555 1_555
C22 C23 C24 120.001 1_555 1_555 1_555
C25 C23 C22 89.999 1_555 1_555 1_555
C25 C23 C24 30.002 1_555 1_555 1_555
C21 C23 C25 59.999 1_555 1_555 1_555
C21 C23 C22 30.000 1_555 1_555 1_555
C21 C23 C24 90.001 1_555 1_555 1_555
C26 C23 C21 29.997 1_555 1_555 1_555
C26 C23 C25 30.002 1_555 1_555 1_555
C26 C23 C22 59.997 1_555 1_555 1_555
C26 C23 C24 60.004 1_555 1_555 1_555
P21 C23 C26 90.7(5) 1_555 1_555 1_555
P21 C23 C21 120.5(5) 1_555 1_555 1_555
P21 C23 C25 60.9(6) 1_555 1_555 1_555
P21 C23 C22 150.2(5) 1_555 1_555 1_555
P21 C23 C24 31.2(6) 1_555 1_555 1_555
O23 C23 P21 29.8(10) 1_555 1_555 1_555
O23 C23 C26 96.5(9) 1_555 1_555 1_555
O23 C23 C21 123.6(9) 1_555 1_555 1_555
O23 C23 C25 69.1(8) 1_555 1_555 1_555
O23 C23 C22 147.7(9) 1_555 1_555 1_555
O23 C23 C24 43.0(8) 1_555 1_555 1_555
C25 C24 C23 119.999 1_555 1_555 1_555
P21 C24 C25 114.3(9) 1_555 1_555 1_555
P21 C24 C23 124.8(9) 1_555 1_555 1_555
O23 C24 P21 42.5(14) 1_555 1_555 1_555
O23 C24 C25 117.4(12) 1_555 1_555 1_555
O23 C24 C23 112.4(10) 1_555 1_555 1_555
C22 C24 O23 134.8(10) 1_555 1_555 1_555
C22 C24 P21 153.8(10) 1_555 1_555 1_555
C22 C24 C25 89.998 1_555 1_555 1_555
C22 C24 C23 30.002 1_555 1_555 1_555
C26 C24 C22 59.997 1_555 1_555 1_555
C26 C24 O23 138.7(13) 1_555 1_555 1_555
C26 C24 P21 143.7(8) 1_555 1_555 1_555
C26 C24 C25 30.001 1_555 1_555 1_555
C26 C24 C23 89.999 1_555 1_555 1_555
O22 C24 C26 113.8(9) 1_555 1_555 1_555
O22 C24 C22 164.8(10) 1_555 1_555 1_555
O22 C24 O23 59.6(13) 1_555 1_555 1_555
O22 C24 P21 29.9(12) 1_555 1_555 1_555
O22 C24 C25 84.7(9) 1_555 1_555 1_555
O22 C24 C23 151.9(11) 1_555 1_555 1_555
C21 C24 O22 142.2(8) 1_555 1_555 1_555
C21 C24 C26 29.996 1_555 1_555 1_555
C21 C24 C22 30.001 1_555 1_555 1_555
C21 C24 O23 147.2(11) 1_555 1_555 1_555
C21 C24 P21 169.5(9) 1_555 1_555 1_555
C21 C24 C25 59.997 1_555 1_555 1_555
C21 C24 C23 60.002 1_555 1_555 1_555
O21 C24 C21 148.7(8) 1_555 1_555 1_555
O21 C24 O22 52.2(13) 1_555 1_555 1_555
O21 C24 C26 152.6(10) 1_555 1_555 1_555
O21 C24 C22 126.3(8) 1_555 1_555 1_555
O21 C24 O23 59.9(15) 1_555 1_555 1_555
O21 C24 P21 28.3(13) 1_555 1_555 1_555
O21 C24 C25 133.1(9) 1_555 1_555 1_555
O21 C24 C23 99.9(8) 1_555 1_555 1_555
C26 C25 C24 119.999 1_555 1_555 1_555
C23 C25 C26 90.001 1_555 1_555 1_555
C23 C25 C24 29.998 1_555 1_555 1_555
C21 C25 C23 60.004 1_555 1_555 1_555
C21 C25 C26 29.997 1_555 1_555 1_555
C21 C25 C24 90.002 1_555 1_555 1_555
P21 C25 C21 126.6(6) 1_555 1_555 1_555
P21 C25 C23 67.0(6) 1_555 1_555 1_555
P21 C25 C26 156.1(6) 1_555 1_555 1_555
P21 C25 C24 37.3(5) 1_555 1_555 1_555
C22 C25 P21 96.8(6) 1_555 1_555 1_555
C22 C25 C21 30.002 1_555 1_555 1_555
C22 C25 C23 30.002 1_555 1_555 1_555
C22 C25 C26 59.999 1_555 1_555 1_555
C22 C25 C24 60.001 1_555 1_555 1_555
O22 C25 C22 125.7(10) 1_555 1_555 1_555
O22 C25 P21 30.4(10) 1_555 1_555 1_555
O22 C25 C21 153.6(10) 1_555 1_555 1_555
O22 C25 C23 96.7(9) 1_555 1_555 1_555
O22 C25 C26 165.2(9) 1_555 1_555 1_555
O22 C25 C24 67.5(9) 1_555 1_555 1_555
O23 C25 O22 48.7(11) 1_555 1_555 1_555
O23 C25 C22 93.1(7) 1_555 1_555 1_555
O23 C25 P21 29.0(10) 1_555 1_555 1_555
O23 C25 C21 120.4(7) 1_555 1_555 1_555
O23 C25 C23 65.5(8) 1_555 1_555 1_555
O23 C25 C26 145.5(7) 1_555 1_555 1_555
O23 C25 C24 39.6(9) 1_555 1_555 1_555
O03 C25 O23 90.1(10) 1_555 1_555 1_555
O03 C25 O22 67.2(12) 1_555 1_555 1_555
O03 C25 C22 163.9(7) 1_555 1_555 1_555
O03 C25 P21 93.6(8) 1_555 1_555 1_555
O03 C25 C21 139.0(6) 1_555 1_555 1_555
O03 C25 C23 155.4(6) 1_555 1_555 1_555
O03 C25 C26 110.2(6) 1_555 1_555 1_555
O03 C25 C24 127.9(6) 1_555 1_555 1_555
C25 C26 C21 120.001 1_555 1_555 1_555
C22 C26 C25 89.999 1_555 1_555 1_555
C22 C26 C21 30.002 1_555 1_555 1_555
C24 C26 C22 59.999 1_555 1_555 1_555
C24 C26 C25 30.000 1_555 1_555 1_555
C24 C26 C21 90.001 1_555 1_555 1_555
C01 C26 C24 120.654 1_555 1_555 1_555
C01 C26 C22 60.655 1_555 1_555 1_555
C01 C26 C25 150.654 1_555 1_555 1_555
C01 C26 C21 30.653 1_555 1_555 1_555
C23 C26 C01 90.657 1_555 1_555 1_555
C23 C26 C24 29.997 1_555 1_555 1_555
C23 C26 C22 30.002 1_555 1_555 1_555
C23 C26 C25 59.997 1_555 1_555 1_555
C23 C26 C21 60.004 1_555 1_555 1_555
C11 C26 C23 114.751 1_555 1_555 1_555
C11 C26 C01 29.116 1_555 1_555 1_555
C11 C26 C24 142.846 1_555 1_555 1_555
C11 C26 C22 85.877 1_555 1_555 1_555
C11 C26 C25 164.116 1_555 1_555 1_555
C11 C26 C21 57.097 1_555 1_555 1_555
C16 C26 C11 26.701 1_555 1_555 1_555
C16 C26 C23 116.565 1_555 1_555 1_555
C16 C26 C01 51.647 1_555 1_555 1_555
C16 C26 C24 134.027 1_555 1_555 1_555
C16 C26 C22 94.564 1_555 1_555 1_555
C16 C26 C25 139.163 1_555 1_555 1_555
C16 C26 C21 71.975 1_555 1_555 1_555

loop_
_geom_bond_atom_site_label_1
_geom_bond_atom_site_label_2
_geom_bond_distance
_geom_bond_site_symmetry_1
_geom_bond_site_symmetry_2
Ga1 O22 1.92(4) 1_555 6_545
Ga1 O21 1.94(5) 1_555 3_564
Ga1 O11 2.02(4) 1_555 1_555
Ga1 O12 2.04(5) 1_555 1_545
Ga1 O23 2.06(5) 1_555 3_554
Ga1 O01 2.09(3) 1_555 1_555
Ga1 P21 3.20(2) 1_555 6_545
O01 Ga1 2.09(3) 1_555 1_555
O01 O02 2.20(3) 1_555 4_655
O01 O02 2.35(3) 1_555 1_555
O01 O23 2.63(6) 1_555 3_554
O01 O12 2.69(5) 1_555 1_545
O01 O13 2.85(6) 1_555 1_555
O01 O13 3.00(6) 1_555 1_545
O01 O11 3.07(5) 1_555 1_555
O01 O21 3.14(5) 1_555 3_564
O02 O02 2.05(5) 1_555 4_655
O02 O13 2.14(4) 1_555 1_555
O02 O01 2.20(3) 1_555 4_655
O02 O01 2.35(3) 1_555 1_555
O02 O13 2.47(4) 1_555 4_665
O02 O02 3.05(5) 1_555 4_665
O03 O11 2.26(5) 1_555 6_545
O03 P11 2.87(4) 1_555 6_545
O03 O04 2.93(5) 1_555 1_545
O03 O22 3.04(6) 1_555 1_545
O03 O12 3.04(6) 1_555 6_545
O03 C25 3.20(4) 1_555 1_555
O04 O03 2.93(5) 1_555 1_565
O04 O04 2.98(3) 1_555 6_555
O04 O04 2.98(3) 1_555 6_545
O04 C15 3.12(3) 1_555 6_555
P11 O11 1.55(5) 1_555 1_555
P11 O13 1.56(3) 1_555 1_555
P11 O12 1.58(5) 1_555 1_555
P11 C14 1.75(2) 1_555 1_555
P11 C15 2.690(19) 1_555 1_555
P11 C13 2.73(2) 1_555 1_555
P11 O03 2.87(4) 1_555 6_555
O11 P11 1.55(5) 1_555 1_555
O11 Ga1 2.02(4) 1_555 1_555
O11 O03 2.26(5) 1_555 6_555
O11 O22 2.47(7) 1_555 6_545
O11 O13 2.60(5) 1_555 1_555
O11 O12 2.60(6) 1_555 1_545
O11 O12 2.64(6) 1_555 1_555
O11 C14 2.74(5) 1_555 1_555
O11 O21 3.02(7) 1_555 3_564
O11 O01 3.07(5) 1_555 1_555
O12 P11 1.58(5) 1_555 1_555
O12 Ga1 2.04(5) 1_555 1_565
O12 O13 2.47(6) 1_555 1_555
O12 O11 2.60(6) 1_555 1_565
O12 O11 2.64(6) 1_555 1_555
O12 O01 2.69(5) 1_555 1_565
O12 C14 2.75(5) 1_555 1_555
O12 O22 2.76(7) 1_555 6_555
O12 O23 2.95(6) 1_555 3_564
O12 O03 3.04(6) 1_555 6_555
O12 C15 3.06(5) 1_555 1_555
O13 P11 1.56(3) 1_555 1_555
O13 O02 2.14(4) 1_555 1_555
O13 O02 2.47(4) 1_555 4_665
O13 O12 2.47(6) 1_555 1_555
O13 C14 2.57(3) 1_555 1_555
O13 O11 2.60(5) 1_555 1_555
O13 O01 2.85(6) 1_555 1_555
O13 C13 2.87(4) 1_555 1_555
O13 O01 3.00(6) 1_555 1_565
O21 P21 1.52(5) 1_555 1_555
O21 Ga1 1.94(5) 1_555 3_565
O21 O22 2.45(7) 1_555 1_555
O21 O23 2.59(7) 1_555 1_555
O21 O22 2.68(6) 1_555 8_566
O21 O21 2.76(7) 1_555 8_566
O21 O23 2.81(7) 1_555 1_565
O21 C24 2.83(4) 1_555 1_555
O21 O11 3.02(7) 1_555 3_565
O21 P21 3.13(4) 1_555 8_566
O21 O01 3.14(5) 1_555 3_565
O22 P21 1.50(5) 1_555 1_555
O22 Ga1 1.92(4) 1_555 6_555
O22 O21 2.45(7) 1_555 1_555
O22 O11 2.47(7) 1_555 6_555
O22 O23 2.52(6) 1_555 1_555
O22 O21 2.68(6) 1_555 8_566
O22 C24 2.75(4) 1_555 1_555
O22 O12 2.76(7) 1_555 6_545
O22 C25 2.96(4) 1_555 1_555
O22 O03 3.04(6) 1_555 1_565
O22 O23 3.18(6) 1_555 8_556
O23 P21 1.53(5) 1_555 1_555
O23 Ga1 2.06(5) 1_555 3_555
O23 C24 2.26(4) 1_555 1_555
O23 O22 2.52(6) 1_555 1_555
O23 O21 2.59(7) 1_555 1_555
O23 O01 2.63(6) 1_555 3_555
O23 O21 2.81(7) 1_555 1_545
O23 O12 2.95(6) 1_555 3_565
O23 C23 3.07(4) 1_555 1_555
O23 C25 3.15(4) 1_555 1_555
O23 O22 3.18(6) 1_555 8_556
P21 O22 1.50(5) 1_555 1_555
P21 O21 1.52(5) 1_555 1_555
P21 O23 1.53(5) 1_555 1_555
P21 C24 1.76(2) 1_555 1_555
P21 C25 2.65(2) 1_555 1_555
P21 C23 2.80(2) 1_555 1_555
P21 O21 3.13(4) 1_555 8_566
P21 Ga1 3.20(2) 1_555 6_555
C01 C01 1.37979 1_555 2_655
C01 C21 1.44084 1_555 1_555
C01 C11 1.44097 1_555 1_555
C01 C11 2.38259 1_555 2_655
C01 C26 2.44739 1_555 1_555
C01 C12 2.44744 1_555 1_555
C01 C22 2.44749 1_555 1_555
C01 C16 2.44752 1_555 1_555
C01 C21 2.50509 1_555 2_655
C01 C12 2.84025 1_555 2_655
C01 C22 3.00078 1_555 2_655
C14 C15 1.38487 1_555 1_555
C14 C13 1.38508 1_555 1_555
C14 P11 1.75(2) 1_555 1_555
C14 C16 2.39885 1_555 1_555
C14 C12 2.39900 1_555 1_555
C14 O13 2.57(3) 1_555 1_555
C14 O11 2.74(5) 1_555 1_555
C14 O12 2.75(5) 1_555 1_555
C14 C11 2.76991 1_555 1_555
C15 C14 1.38487 1_555 1_555
C15 C16 1.38494 1_555 1_555
C15 C11 2.39880 1_555 1_555
C15 C13 2.39885 1_555 1_555
C15 P11 2.690(19) 1_555 1_555
C15 C12 2.77001 1_555 1_555
C15 O12 3.06(5) 1_555 1_555
C15 O04 3.12(3) 1_555 6_545
C16 C15 1.38494 1_555 1_555
C16 C11 1.38510 1_555 1_555
C16 C14 2.39885 1_555 1_555
C16 C12 2.39903 1_555 1_555
C16 C01 2.44752 1_555 1_555
C16 C13 2.77009 1_555 1_555
C16 C21 2.92246 1_555 1_555
C16 C26 3.03746 1_555 1_555
C11 C12 1.38493 1_555 1_555
C11 C16 1.38510 1_555 1_555
C11 C01 1.44097 1_555 1_555
C11 C01 2.38259 1_555 2_655
C11 C15 2.39880 1_555 1_555
C11 C13 2.39883 1_555 1_555
C11 C21 2.48590 1_555 1_555
C11 C22 2.72748 1_555 2_655
C11 C14 2.76991 1_555 1_555
C11 C21 2.83298 1_555 2_655
C11 C26 2.94950 1_555 1_555
C12 C11 1.38493 1_555 1_555
C12 C13 1.38508 1_555 1_555
C12 C14 2.39900 1_555 1_555
C12 C16 2.39903 1_555 1_555
C12 C01 2.44744 1_555 1_555
C12 C22 2.47964 1_555 2_655
C12 C21 2.70285 1_555 2_655
C12 C15 2.77001 1_555 1_555
C12 C01 2.84025 1_555 2_655
C13 C14 1.38508 1_555 1_555
C13 C12 1.38508 1_555 1_555
C13 C11 2.39883 1_555 1_555
C13 C15 2.39885 1_555 1_555
C13 P11 2.73(2) 1_555 1_555
C13 C16 2.77009 1_555 1_555
C13 O13 2.87(4) 1_555 1_555
C21 C26 1.38494 1_555 1_555
C21 C22 1.38512 1_555 1_555
C21 C01 1.44084 1_555 1_555
C21 C25 2.39899 1_555 1_555
C21 C23 2.39911 1_555 1_555
C21 C11 2.48590 1_555 1_555
C21 C01 2.50509 1_555 2_655
C21 C12 2.70285 1_555 2_655
C21 C24 2.77019 1_555 1_555
C21 C11 2.83298 1_555 2_655
C21 C16 2.92246 1_555 1_555
C22 C21 1.38512 1_555 1_555
C22 C23 1.38514 1_555 1_555
C22 C26 2.39894 1_555 1_555
C22 C24 2.39899 1_555 1_555
C22 C01 2.44749 1_555 1_555
C22 C12 2.47964 1_555 2_655
C22 C11 2.72748 1_555 2_655
C22 C25 2.77009 1_555 1_555
C22 C01 3.00078 1_555 2_655
C23 C24 1.38494 1_555 1_555
C23 C22 1.38514 1_555 1_555
C23 C25 2.39894 1_555 1_555
C23 C21 2.39911 1_555 1_555
C23 C26 2.77014 1_555 1_555
C23 P21 2.80(2) 1_555 1_555
C23 O23 3.07(4) 1_555 1_555
C24 C23 1.38494 1_555 1_555
C24 C25 1.38512 1_555 1_555
C24 P21 1.76(2) 1_555 1_555
C24 O23 2.26(4) 1_555 1_555
C24 C22 2.39899 1_555 1_555
C24 C26 2.39911 1_555 1_555
C24 O22 2.75(4) 1_555 1_555
C24 C21 2.77019 1_555 1_555
C24 O21 2.83(4) 1_555 1_555
C25 C24 1.38512 1_555 1_555
C25 C26 1.38514 1_555 1_555
C25 C23 2.39894 1_555 1_555
C25 C21 2.39899 1_555 1_555
C25 P21 2.65(2) 1_555 1_555
C25 C22 2.77009 1_555 1_555
C25 O22 2.96(4) 1_555 1_555
C25 O23 3.15(4) 1_555 1_555
C25 O03 3.20(4) 1_555 1_555
C26 C21 1.38494 1_555 1_555
C26 C25 1.38514 1_555 1_555
C26 C22 2.39894 1_555 1_555
C26 C24 2.39911 1_555 1_555
C26 C01 2.44739 1_555 1_555
C26 C23 2.77014 1_555 1_555
C26 C11 2.94950 1_555 1_555
C26 C16 3.03746 1_555 1_555
